data_2207862
loop_
_publ_author_name
'Ying-Wei Ai'
'Yong-Gang Zhang'
'Feng-Li Liu'
'Hai-Bin Song'
'Zhi-Jin Fan'

_publ_section_title
;
 <i>N</i>-(4-Methylpyrimidin-2-yl)bis(1,2,3-benzothiadiazole-7-carbonyl)amine
;
_journal_coeditor_code RZ6144
_journal_issue 1
_journal_name_full 'Acta Crystallographica Section E'
_journal_page_first o101
_journal_page_last o103
_journal_paper_doi 10.1107/S1600536805040183
_journal_volume 62
_journal_year 2006
_chemical_formula_iupac 'C19 H11 N7 O2 S2'
_chemical_formula_moiety 'C19 H11 N7 O2 S2'
_chemical_formula_sum 'C19 H11 N7 O2 S2'
_chemical_formula_weight 433.47
_chemical_name_systematic
;
N-(4-Methylpyrimidin-2-yl)di-1,2,3-benzothiadiazole-7-carboximide
;
_space_group_IT_number 4
_symmetry_cell_setting monoclinic
_symmetry_space_group_name_Hall 'P 2yb'
_symmetry_space_group_name_H-M 'P 1 21 1'
_atom_sites_solution_hydrogens geom
_atom_sites_solution_primary direct
_atom_sites_solution_secondary difmap
_cell_angle_alpha 90.00
_cell_angle_beta 95.771(4)
_cell_angle_gamma 90.00
_cell_formula_units_Z 4
_cell_length_a 11.689(3)
_cell_length_b 12.283(3)
_cell_length_c 13.223(3)
_cell_measurement_reflns_used 3817
_cell_measurement_temperature 293(2)
_cell_measurement_theta_max 26.12
_cell_measurement_theta_min 2.41
_cell_volume 1888.9(8)
_computing_cell_refinement 'SAINT (Bruker, 1999)'
_computing_data_collection 'SMART (Bruker, 1998)'
_computing_data_reduction SAINT
_computing_molecular_graphics 'SHELXTL (Bruker, 1999)'
_computing_publication_material SHELXTL
_computing_structure_refinement 'SHELXL97 (Sheldrick, 1997)'
_computing_structure_solution 'SHELXS97 (Sheldrick, 1997)'
_diffrn_ambient_temperature 293(2)
_diffrn_measured_fraction_theta_full 0.997
_diffrn_measured_fraction_theta_max 0.997
_diffrn_measurement_device_type 'Bruker SMART CCD area-detector'
_diffrn_measurement_method '\f and \w'
_diffrn_radiation_monochromator graphite
_diffrn_radiation_source 'fine-focus sealed tube'
_diffrn_radiation_type MoK\a
_diffrn_radiation_wavelength 0.71073
_diffrn_reflns_av_R_equivalents 0.0261
_diffrn_reflns_av_sigmaI/netI 0.0526
_diffrn_reflns_limit_h_max 14
_diffrn_reflns_limit_h_min -12
_diffrn_reflns_limit_k_max 15
_diffrn_reflns_limit_k_min -12
_diffrn_reflns_limit_l_max 9
_diffrn_reflns_limit_l_min -16
_diffrn_reflns_number 11005
_diffrn_reflns_theta_full 26.38
_diffrn_reflns_theta_max 26.38
_diffrn_reflns_theta_min 1.75
_diffrn_standards_number 0
_exptl_absorpt_coefficient_mu 0.316
_exptl_absorpt_correction_T_max 0.945
_exptl_absorpt_correction_T_min 0.902
_exptl_absorpt_correction_type multi-scan
_exptl_absorpt_process_details '(SADABS; Sheldrick, 1996)'
_exptl_crystal_colour colourless
_exptl_crystal_density_diffrn 1.524
_exptl_crystal_density_method 'not measured'
_exptl_crystal_description prism
_exptl_crystal_F_000 888
_exptl_crystal_size_max 0.28
_exptl_crystal_size_mid 0.22
_exptl_crystal_size_min 0.18
_refine_diff_density_max 0.322
_refine_diff_density_min -0.232
_refine_ls_abs_structure_details 'Flack (1983), with 4042 Friedel pairs'
_refine_ls_abs_structure_Flack -0.03(7)
_refine_ls_extinction_method none
_refine_ls_goodness_of_fit_ref 1.026
_refine_ls_hydrogen_treatment constr
_refine_ls_matrix_type full
_refine_ls_number_parameters 543
_refine_ls_number_reflns 7122
_refine_ls_number_restraints 1
_refine_ls_restrained_S_all 1.026
_refine_ls_R_factor_all 0.0701
_refine_ls_R_factor_gt 0.0409
_refine_ls_shift/su_max 0.002
_refine_ls_shift/su_mean 0.000
_refine_ls_structure_factor_coef Fsqd
_refine_ls_weighting_details 'calc w = 1/[\s^2^(Fo^2^)+(0.0511P)^2^+0.0505P] where P=(Fo^2^+2Fc^2^)/3'
_refine_ls_weighting_scheme calc
_refine_ls_wR_factor_gt 0.0924
_refine_ls_wR_factor_ref 0.1073
_reflns_number_gt 5141
_reflns_number_total 7122
_reflns_threshold_expression I>2\s(I)
_cod_data_source_file rz6144.cif
_cod_data_source_block I
_cod_depositor_comments
;
The following automatic conversions were performed:
'_symmetry_cell_setting' value 'Monoclinic' changed to 'monoclinic'
according to '/home/saulius/struct/CIF-dictionaries/cif_core.dic'
dictionary named 'cif_core.dic' version 2.4.1 from 2010-06-29.

Automatic conversion script
Id: cif_fix_enum 1527 2010-12-29 10:47:43Z saulius 

The following automatic conversions were performed:

'_symmetry_cell_setting' value 'Monoclinic' changed to 'monoclinic'
according to /home/saulius/struct/CIF-dictionaries/cif_core.dic
dictionary named 'cif_core.dic' version 2.4.1 from 2010-06-29.

Automatic conversion script
Id: cif_fix_values 1715 2011-07-08 13:25:40Z adriana 
;
_cod_original_cell_volume 1889.0(8)
_cod_original_sg_symbol_H-M 'P 21'
_cod_database_code 2207862
_cod_database_fobs_code 2207862

loop_
_symmetry_equiv_pos_as_xyz
'x, y, z'
'-x, y+1/2, -z'

loop_
_atom_site_label
_atom_site_fract_x
_atom_site_fract_y
_atom_site_fract_z
_atom_site_U_iso_or_equiv
_atom_site_adp_type
_atom_site_calc_flag
_atom_site_refinement_flags
_atom_site_occupancy
_atom_site_type_symbol
S1 0.64205(9) 0.80495(8) 0.02637(7) 0.0543(3) Uani d . 1 S
S2 0.58035(10) 0.77804(10) 0.64852(8) 0.0665(3) Uani d . 1 S
S3 0.13445(9) -0.14450(9) -0.24325(7) 0.0574(3) Uani d . 1 S
S4 0.06695(11) -0.12617(9) 0.37299(7) 0.0675(3) Uani d . 1 S
O1 0.4912(2) 0.7378(2) 0.1655(2) 0.0615(7) Uani d . 1 O
O2 0.6199(2) 0.7827(2) 0.42626(19) 0.0539(6) Uani d . 1 O
O3 -0.01431(19) -0.0520(2) -0.11421(17) 0.0469(6) Uani d . 1 O
O4 0.1135(2) -0.1220(2) 0.15091(17) 0.0502(6) Uani d . 1 O
N1 0.5269(2) 0.6563(2) 0.32147(19) 0.0406(7) Uani d . 1 N
N2 0.3591(2) 0.6388(2) 0.3984(2) 0.0387(6) Uani d . 1 N
N3 0.3786(3) 0.5501(3) 0.2406(2) 0.0473(7) Uani d . 1 N
N4 0.7626(3) 0.8221(3) -0.0345(2) 0.0618(9) Uani d . 1 N
N5 0.8543(3) 0.7876(3) 0.0158(2) 0.0528(8) Uani d . 1 N
N6 0.5913(4) 0.7315(5) 0.7708(3) 0.0869(13) Uani d . 1 N
N7 0.6050(3) 0.6288(5) 0.7763(3) 0.0775(12) Uani d . 1 N
N8 0.0207(2) 0.0090(2) 0.0499(2) 0.0395(7) Uani d . 1 N
N9 -0.1469(2) 0.0240(3) 0.1275(2) 0.0455(7) Uani d . 1 N
N10 -0.1241(3) 0.1255(2) -0.0225(2) 0.0492(8) Uani d . 1 N
N11 0.2550(4) -0.1690(3) -0.3034(3) 0.0773(12) Uani d . 1 N
N12 0.3453(3) -0.1354(3) -0.2537(3) 0.0676(10) Uani d . 1 N
N13 0.0774(4) -0.0831(4) 0.4964(3) 0.0786(12) Uani d . 1 N
N14 0.0953(3) 0.0184(4) 0.5052(3) 0.0686(10) Uani d . 1 N
C1 0.4136(3) 0.6117(3) 0.3186(3) 0.0370(8) Uani d . 1 C
C2 0.2718(3) 0.5132(3) 0.2415(3) 0.0499(9) Uani d . 1 C
H2 0.2401 0.4721 0.1867 0.060 Uiso calc R 1 H
C3 0.2060(3) 0.5333(3) 0.3205(3) 0.0482(10) Uani d . 1 C
H3 0.1318 0.5057 0.3198 0.058 Uiso calc R 1 H
C4 0.2537(3) 0.5955(3) 0.4001(3) 0.0461(9) Uani d . 1 C
C5 0.1941(4) 0.6186(4) 0.4925(3) 0.0728(14) Uani d . 1 C
H5A 0.2153 0.6898 0.5179 0.109 Uiso calc R 1 H
H5B 0.2162 0.5652 0.5438 0.109 Uiso calc R 1 H
H5C 0.1124 0.6156 0.4753 0.109 Uiso calc R 1 H
C6 0.5605(3) 0.7026(3) 0.2301(3) 0.0400(8) Uani d . 1 C
C7 0.6854(3) 0.7013(2) 0.2179(2) 0.0342(7) Uani d . 1 C
C8 0.7694(3) 0.6533(3) 0.2830(2) 0.0381(8) Uani d . 1 C
H8 0.7488 0.6203 0.3419 0.046 Uiso calc R 1 H
C9 0.8848(3) 0.6523(3) 0.2639(3) 0.0392(8) Uani d . 1 C
H9 0.9396 0.6202 0.3104 0.047 Uiso calc R 1 H
C10 0.9175(3) 0.6980(3) 0.1772(3) 0.0438(9) Uani d . 1 C
H10 0.9943 0.6980 0.1644 0.053 Uiso calc R 1 H
C11 0.8343(3) 0.7443(3) 0.1087(3) 0.0384(8) Uani d . 1 C
C12 0.7188(3) 0.7481(3) 0.1286(2) 0.0368(7) Uani d . 1 C
C13 0.5797(3) 0.6922(3) 0.4166(2) 0.0391(8) Uani d . 1 C
C14 0.5884(3) 0.6120(3) 0.5015(2) 0.0367(8) Uani d . 1 C
C15 0.6004(3) 0.5018(3) 0.4864(3) 0.0475(9) Uani d . 1 C
H15 0.5978 0.4744 0.4206 0.057 Uiso calc R 1 H
C16 0.6166(3) 0.4308(3) 0.5693(4) 0.0622(12) Uani d . 1 C
H16 0.6263 0.3569 0.5577 0.075 Uiso calc R 1 H
C17 0.6185(3) 0.4672(4) 0.6659(4) 0.0659(13) Uani d . 1 C
H17 0.6276 0.4191 0.7204 0.079 Uiso calc R 1 H
C18 0.6065(3) 0.5781(4) 0.6819(3) 0.0532(10) Uani d . 1 C
C19 0.5920(3) 0.6497(3) 0.6005(3) 0.0428(8) Uani d . 1 C
C20 -0.0916(3) 0.0560(3) 0.0502(3) 0.0394(8) Uani d . 1 C
C21 -0.2302(3) 0.1666(3) -0.0182(3) 0.0565(10) Uani d . 1 C
H21 -0.2602 0.2140 -0.0690 0.068 Uiso calc R 1 H
C22 -0.2942(3) 0.1410(3) 0.0578(3) 0.0580(11) Uani d . 1 C
H22 -0.3668 0.1714 0.0599 0.070 Uiso calc R 1 H
C23 -0.2515(3) 0.0701(4) 0.1314(3) 0.0485(9) Uani d . 1 C
C24 -0.3134(4) 0.0369(4) 0.2214(4) 0.0746(14) Uani d . 1 C
H24A -0.3409 0.1007 0.2532 0.112 Uiso calc R 1 H
H24B -0.2614 -0.0019 0.2694 0.112 Uiso calc R 1 H
H24C -0.3773 -0.0092 0.1988 0.112 Uiso calc R 1 H
C25 0.0560(3) -0.0322(3) -0.0431(2) 0.0373(8) Uani d . 1 C
C26 0.1806(3) -0.0392(3) -0.0532(2) 0.0343(7) Uani d . 1 C
C27 0.2668(3) 0.0067(3) 0.0132(3) 0.0417(8) Uani d . 1 C
H27 0.2476 0.0405 0.0721 0.050 Uiso calc R 1 H
C28 0.3815(3) 0.0033(3) -0.0066(3) 0.0493(9) Uani d . 1 C
H28 0.4376 0.0329 0.0404 0.059 Uiso calc R 1 H
C29 0.4131(3) -0.0426(3) -0.0934(3) 0.0501(10) Uani d . 1 C
H29 0.4896 -0.0427 -0.1070 0.060 Uiso calc R 1 H
C30 0.3290(3) -0.0888(3) -0.1608(3) 0.0449(9) Uani d . 1 C
C31 0.2129(3) -0.0863(3) -0.1420(2) 0.0371(8) Uani d . 1 C
C32 0.0734(3) -0.0325(3) 0.1436(2) 0.0387(8) Uani d . 1 C
C33 0.0816(3) 0.0446(3) 0.2304(3) 0.0388(8) Uani d . 1 C
C34 0.0976(3) 0.1547(3) 0.2208(3) 0.0468(9) Uani d . 1 C
H34 0.0961 0.1852 0.1563 0.056 Uiso calc R 1 H
C35 0.1162(3) 0.2217(3) 0.3058(4) 0.0597(11) Uani d . 1 C
H35 0.1284 0.2957 0.2966 0.072 Uiso calc R 1 H
C36 0.1172(3) 0.1823(4) 0.4015(4) 0.0608(12) Uani d . 1 C
H36 0.1294 0.2282 0.4575 0.073 Uiso calc R 1 H
C37 0.0992(3) 0.0708(3) 0.4136(3) 0.0486(9) Uani d . 1 C
C38 0.0843(3) 0.0029(3) 0.3301(2) 0.0407(8) Uani d . 1 C

loop_
_atom_site_aniso_label
_atom_site_aniso_U_11
_atom_site_aniso_U_22
_atom_site_aniso_U_33
_atom_site_aniso_U_12
_atom_site_aniso_U_13
_atom_site_aniso_U_23
S1 0.0595(6) 0.0639(6) 0.0382(5) -0.0023(5) -0.0019(4) 0.0172(5)
S2 0.0723(7) 0.0833(8) 0.0418(6) 0.0279(6) -0.0049(5) -0.0173(5)
S3 0.0592(6) 0.0716(7) 0.0412(5) -0.0015(5) 0.0051(5) -0.0143(5)
S4 0.0957(9) 0.0660(7) 0.0389(5) -0.0194(6) -0.0022(5) 0.0071(5)
O1 0.0393(14) 0.091(2) 0.0523(16) 0.0071(13) -0.0021(13) 0.0295(15)
O2 0.0643(16) 0.0442(15) 0.0539(16) -0.0060(14) 0.0095(13) -0.0027(13)
O3 0.0377(13) 0.0681(16) 0.0351(13) -0.0057(12) 0.0042(11) -0.0056(12)
O4 0.0698(17) 0.0423(14) 0.0392(13) 0.0104(13) 0.0093(12) -0.0006(12)
N1 0.0359(15) 0.0565(18) 0.0300(15) -0.0062(13) 0.0054(12) 0.0031(13)
N2 0.0325(15) 0.0460(16) 0.0376(16) -0.0007(13) 0.0043(13) -0.0025(13)
N3 0.0424(17) 0.064(2) 0.0358(16) -0.0027(15) 0.0027(13) -0.0091(14)
N4 0.074(2) 0.070(2) 0.0423(18) -0.0149(18) 0.0127(18) 0.0112(16)
N5 0.060(2) 0.062(2) 0.0391(17) -0.0100(17) 0.0137(16) 0.0055(16)
N6 0.081(3) 0.142(4) 0.037(2) 0.038(3) -0.0027(19) -0.006(2)
N7 0.056(2) 0.136(4) 0.040(2) 0.013(2) 0.0035(17) 0.013(2)
N8 0.0345(15) 0.0542(18) 0.0305(15) 0.0047(13) 0.0069(12) 0.0000(13)
N9 0.0377(16) 0.0573(18) 0.0427(18) -0.0042(14) 0.0098(14) -0.0100(14)
N10 0.0461(18) 0.0520(19) 0.0488(19) 0.0064(15) 0.0018(14) 0.0037(15)
N11 0.079(3) 0.108(3) 0.047(2) 0.016(2) 0.013(2) -0.022(2)
N12 0.064(2) 0.093(3) 0.048(2) 0.027(2) 0.0227(18) 0.000(2)
N13 0.095(3) 0.106(3) 0.035(2) -0.013(3) 0.0034(19) 0.010(2)
N14 0.073(2) 0.098(3) 0.0349(19) -0.004(2) 0.0039(17) -0.011(2)
C1 0.0333(18) 0.044(2) 0.0338(18) 0.0020(15) 0.0047(15) 0.0031(16)
C2 0.052(2) 0.049(2) 0.046(2) -0.0028(19) -0.0069(18) -0.0042(17)
C3 0.039(2) 0.051(2) 0.054(2) -0.0059(18) 0.0025(18) -0.0047(18)
C4 0.039(2) 0.047(2) 0.054(2) 0.0039(17) 0.0114(18) 0.0064(18)
C5 0.060(3) 0.094(4) 0.069(3) -0.007(3) 0.028(2) -0.011(3)
C6 0.0346(19) 0.053(2) 0.0325(18) -0.0020(16) 0.0025(15) 0.0015(17)
C7 0.0356(18) 0.0381(18) 0.0293(17) -0.0014(14) 0.0046(14) 0.0003(14)
C8 0.0407(19) 0.0423(19) 0.0322(18) -0.0020(16) 0.0085(15) 0.0023(15)
C9 0.039(2) 0.040(2) 0.038(2) 0.0025(16) -0.0010(15) -0.0011(15)
C10 0.038(2) 0.046(2) 0.048(2) -0.0074(17) 0.0085(17) -0.0097(18)
C11 0.048(2) 0.0370(18) 0.0314(18) -0.0068(16) 0.0101(16) -0.0050(15)
C12 0.0423(19) 0.0355(18) 0.0321(17) -0.0012(15) 0.0018(15) 0.0007(14)
C13 0.0315(17) 0.052(2) 0.0354(18) 0.0023(16) 0.0094(14) 0.0003(16)
C14 0.0259(17) 0.048(2) 0.0359(18) -0.0036(14) 0.0040(14) -0.0013(16)
C15 0.041(2) 0.050(2) 0.050(2) -0.0071(17) -0.0012(18) -0.0002(19)
C16 0.057(3) 0.047(2) 0.081(3) -0.012(2) -0.002(2) 0.011(2)
C17 0.049(2) 0.082(3) 0.065(3) -0.017(2) -0.005(2) 0.035(3)
C18 0.035(2) 0.080(3) 0.044(2) -0.0051(19) -0.0011(17) 0.011(2)
C19 0.0272(17) 0.065(2) 0.0365(19) 0.0007(16) 0.0047(15) 0.0014(17)
C20 0.0306(18) 0.049(2) 0.0383(19) -0.0018(16) 0.0027(15) -0.0096(16)
C21 0.044(2) 0.060(2) 0.063(3) 0.0069(19) -0.006(2) -0.005(2)
C22 0.039(2) 0.058(3) 0.077(3) 0.0074(19) 0.004(2) -0.017(2)
C23 0.0342(18) 0.063(2) 0.049(2) -0.0104(17) 0.0096(16) -0.0235(19)
C24 0.057(3) 0.106(4) 0.066(3) -0.002(3) 0.030(2) -0.018(3)
C25 0.0375(18) 0.045(2) 0.0300(17) -0.0033(15) 0.0067(15) -0.0013(15)
C26 0.0363(18) 0.0374(18) 0.0294(17) 0.0016(15) 0.0045(14) 0.0039(14)
C27 0.0408(19) 0.049(2) 0.0356(19) -0.0006(16) 0.0049(15) -0.0008(16)
C28 0.0321(19) 0.070(3) 0.045(2) -0.0030(18) 0.0018(17) 0.007(2)
C29 0.0304(19) 0.070(3) 0.051(2) 0.0087(19) 0.0110(18) 0.017(2)
C30 0.047(2) 0.052(2) 0.0374(19) 0.0167(18) 0.0149(17) 0.0093(16)
C31 0.041(2) 0.0373(18) 0.0328(17) 0.0047(14) 0.0053(15) 0.0065(14)
C32 0.0333(18) 0.049(2) 0.0349(19) -0.0016(16) 0.0096(15) -0.0004(16)
C33 0.0316(17) 0.049(2) 0.0361(19) 0.0023(15) 0.0060(14) -0.0030(16)
C34 0.042(2) 0.044(2) 0.054(2) 0.0025(17) 0.0084(18) 0.0013(18)
C35 0.046(2) 0.046(2) 0.085(3) 0.0003(18) -0.002(2) -0.015(2)
C36 0.053(3) 0.067(3) 0.060(3) 0.006(2) -0.007(2) -0.030(2)
C37 0.0372(19) 0.069(3) 0.039(2) 0.0008(18) 0.0030(16) -0.0154(19)
C38 0.0360(19) 0.053(2) 0.0327(18) -0.0016(16) 0.0008(15) -0.0038(16)

loop_
_atom_type_symbol
_atom_type_description
_atom_type_scat_dispersion_real
_atom_type_scat_dispersion_imag
_atom_type_scat_source
C C 0.0033 0.0016 'International Tables Vol C Tables 4.2.6.8 and 6.1.1.4'
H H 0.0000 0.0000 'International Tables Vol C Tables 4.2.6.8 and 6.1.1.4'
N N 0.0061 0.0033 'International Tables Vol C Tables 4.2.6.8 and 6.1.1.4'
O O 0.0106 0.0060 'International Tables Vol C Tables 4.2.6.8 and 6.1.1.4'
S S 0.1246 0.1234 'International Tables Vol C Tables 4.2.6.8 and 6.1.1.4'

loop_
_geom_angle_atom_site_label_1
_geom_angle_atom_site_label_2
_geom_angle_atom_site_label_3
_geom_angle
_geom_angle_publ_flag
C12 S1 N4 91.79(17) yes
N6 S2 C19 92.4(2) yes
C31 S3 N11 92.06(18) yes
C38 S4 N13 91.7(2) yes
C13 N1 C6 119.8(3) yes
C13 N1 C1 117.6(2) yes
C6 N1 C1 117.6(3) yes
C1 N2 C4 115.3(3) yes
C1 N3 C2 114.1(3) yes
N5 N4 S1 113.8(2) yes
N4 N5 C11 112.6(3) yes
N7 N6 S2 112.5(3) yes
N6 N7 C18 113.8(4) yes
C32 N8 C25 119.0(3) yes
C32 N8 C20 117.2(2) yes
C25 N8 C20 119.3(3) yes
C20 N9 C23 114.7(3) yes
C20 N10 C21 114.5(3) yes
N12 N11 S3 112.7(3) yes
N11 N12 C30 114.6(3) yes
N14 N13 S4 112.8(3) yes
N13 N14 C37 113.5(4) yes
N3 C1 N2 129.2(3) ?
N3 C1 N1 117.2(3) ?
N2 C1 N1 113.6(3) ?
N3 C2 C3 122.8(4) ?
N3 C2 H2 118.6 ?
C3 C2 H2 118.6 ?
C4 C3 C2 117.7(4) ?
C4 C3 H3 121.1 ?
C2 C3 H3 121.1 ?
N2 C4 C3 120.7(3) ?
N2 C4 C5 116.2(4) ?
C3 C4 C5 123.1(4) ?
C4 C5 H5A 109.5 ?
C4 C5 H5B 109.5 ?
H5A C5 H5B 109.5 ?
C4 C5 H5C 109.5 ?
H5A C5 H5C 109.5 ?
H5B C5 H5C 109.5 ?
O1 C6 N1 121.6(3) ?
O1 C6 C7 121.9(3) ?
N1 C6 C7 116.5(3) ?
C8 C7 C12 117.6(3) ?
C8 C7 C6 125.8(3) ?
C12 C7 C6 116.5(3) ?
C7 C8 C9 122.2(3) ?
C7 C8 H8 118.9 ?
C9 C8 H8 118.9 ?
C10 C9 C8 120.4(3) ?
C10 C9 H9 119.8 ?
C8 C9 H9 119.8 ?
C9 C10 C11 118.7(3) ?
C9 C10 H10 120.6 ?
C11 C10 H10 120.6 ?
N5 C11 C10 124.8(3) ?
N5 C11 C12 114.0(3) ?
C10 C11 C12 121.3(3) ?
C11 C12 C7 119.9(3) ?
C11 C12 S1 107.9(2) ?
C7 C12 S1 132.1(3) ?
O2 C13 N1 120.7(3) ?
O2 C13 C14 122.1(3) ?
N1 C13 C14 117.1(3) ?
C15 C14 C19 118.1(3) ?
C15 C14 C13 122.8(3) ?
C19 C14 C13 119.0(3) ?
C14 C15 C16 120.5(4) ?
C14 C15 H15 119.8 ?
C16 C15 H15 119.8 ?
C17 C16 C15 121.5(4) ?
C17 C16 H16 119.2 ?
C15 C16 H16 119.2 ?
C16 C17 C18 118.5(4) ?
C16 C17 H17 120.8 ?
C18 C17 H17 120.8 ?
C17 C18 C19 120.7(4) ?
C17 C18 N7 125.8(4) ?
C19 C18 N7 113.5(4) ?
C14 C19 C18 120.8(4) ?
C14 C19 S2 131.5(3) ?
C18 C19 S2 107.7(3) ?
N10 C20 N9 129.1(3) ?
N10 C20 N8 117.2(3) ?
N9 C20 N8 113.6(3) ?
N10 C21 C22 121.7(4) ?
N10 C21 H21 119.1 ?
C22 C21 H21 119.1 ?
C21 C22 C23 119.3(4) ?
C21 C22 H22 120.3 ?
C23 C22 H22 120.3 ?
N9 C23 C22 120.6(4) ?
N9 C23 C24 115.0(4) ?
C22 C23 C24 124.4(4) ?
C23 C24 H24A 109.5 ?
C23 C24 H24B 109.5 ?
H24A C24 H24B 109.5 ?
C23 C24 H24C 109.5 ?
H24A C24 H24C 109.5 ?
H24B C24 H24C 109.5 ?
O3 C25 N8 120.5(3) ?
O3 C25 C26 121.1(3) ?
N8 C25 C26 118.1(3) ?
C27 C26 C31 117.4(3) ?
C27 C26 C25 125.4(3) ?
C31 C26 C25 116.9(3) ?
C26 C27 C28 121.4(3) ?
C26 C27 H27 119.3 ?
C28 C27 H27 119.3 ?
C29 C28 C27 121.2(4) ?
C29 C28 H28 119.4 ?
C27 C28 H28 119.4 ?
C28 C29 C30 118.5(3) ?
C28 C29 H29 120.7 ?
C30 C29 H29 120.7 ?
C29 C30 N12 126.1(3) ?
C29 C30 C31 121.0(3) ?
N12 C30 C31 112.8(3) ?
C26 C31 C30 120.4(3) ?
C26 C31 S3 131.8(3) ?
C30 C31 S3 107.8(2) ?
O4 C32 N8 122.1(3) ?
O4 C32 C33 122.1(3) ?
N8 C32 C33 115.7(3) ?
C34 C33 C38 116.9(3) ?
C34 C33 C32 123.8(3) ?
C38 C33 C32 119.0(3) ?
C33 C34 C35 121.2(4) ?
C33 C34 H34 119.4 ?
C35 C34 H34 119.4 ?
C36 C35 C34 122.0(4) ?
C36 C35 H35 119.0 ?
C34 C35 H35 119.0 ?
C35 C36 C37 118.0(4) ?
C35 C36 H36 121.0 ?
C37 C36 H36 121.0 ?
N14 C37 C38 114.1(4) ?
N14 C37 C36 125.3(4) ?
C38 C37 C36 120.6(4) ?
C37 C38 C33 121.2(3) ?
C37 C38 S4 107.8(3) ?
C33 C38 S4 131.0(3) ?

loop_
_geom_bond_atom_site_label_1
_geom_bond_atom_site_label_2
_geom_bond_distance
_geom_bond_publ_flag
S1 C12 1.696(3) yes
S1 N4 1.705(3) yes
S2 N6 1.708(4) yes
S2 C19 1.711(4) yes
S3 C31 1.702(4) yes
S3 N11 1.713(4) yes
S4 C38 1.703(4) yes
S4 N13 1.708(4) yes
O1 C6 1.197(4) ?
O2 C13 1.209(4) ?
O3 C25 1.210(4) ?
O4 C32 1.195(4) ?
N1 C13 1.414(4) yes
N1 C6 1.426(4) yes
N1 C1 1.429(4) yes
N2 C1 1.329(4) yes
N2 C4 1.345(4) yes
N3 C1 1.311(4) yes
N3 C2 1.329(5) yes
N4 N5 1.276(4) yes
N5 C11 1.380(4) yes
N6 N7 1.273(6) yes
N7 C18 1.397(6) yes
N8 C32 1.423(4) yes
N8 C25 1.428(4) yes
N8 C20 1.434(4) yes
N9 C20 1.323(4) yes
N9 C23 1.354(5) yes
N10 C20 1.313(5) yes
N10 C21 1.346(5) yes
N11 N12 1.257(5) yes
N12 C30 1.386(5) yes
N13 N14 1.268(5) yes
N14 C37 1.376(5) yes
C2 C3 1.380(5) ?
C2 H2 0.9300 ?
C3 C4 1.372(5) ?
C3 H3 0.9300 ?
C4 C5 1.494(5) ?
C5 H5A 0.9600 ?
C5 H5B 0.9600 ?
C5 H5C 0.9600 ?
C6 C7 1.485(5) ?
C7 C8 1.372(5) ?
C7 C12 1.404(4) ?
C8 C9 1.398(5) ?
C8 H8 0.9300 ?
C9 C10 1.365(5) ?
C9 H9 0.9300 ?
C10 C11 1.383(5) ?
C10 H10 0.9300 ?
C11 C12 1.402(5) ?
C13 C14 1.489(5) ?
C14 C15 1.377(5) ?
C14 C19 1.385(5) ?
C15 C16 1.399(5) ?
C15 H15 0.9300 ?
C16 C17 1.351(6) ?
C16 H16 0.9300 ?
C17 C18 1.387(6) ?
C17 H17 0.9300 ?
C18 C19 1.387(5) ?
C21 C22 1.350(6) ?
C21 H21 0.9300 ?
C22 C23 1.362(6) ?
C22 H22 0.9300 ?
C23 C24 1.510(6) ?
C24 H24A 0.9600 ?
C24 H24B 0.9600 ?
C24 H24C 0.9600 ?
C25 C26 1.479(4) ?
C26 C27 1.387(4) ?
C26 C31 1.395(4) ?
C27 C28 1.392(5) ?
C27 H27 0.9300 ?
C28 C29 1.364(5) ?
C28 H28 0.9300 ?
C29 C30 1.380(5) ?
C29 H29 0.9300 ?
C30 C31 1.404(5) ?
C32 C33 1.483(5) ?
C33 C34 1.374(5) ?
C33 C38 1.412(5) ?
C34 C35 1.392(6) ?
C34 H34 0.9300 ?
C35 C36 1.353(6) ?
C35 H35 0.9300 ?
C36 C37 1.398(6) ?
C36 H36 0.9300 ?
C37 C38 1.380(5) ?

loop_
_geom_hbond_atom_site_label_D
_geom_hbond_atom_site_label_H
_geom_hbond_atom_site_label_A
_geom_hbond_distance_DH
_geom_hbond_distance_HA
_geom_hbond_distance_DA
_geom_hbond_angle_DHA
C8 H8 N1 0.93 2.62 2.930(4) 100

loop_
_geom_torsion_atom_site_label_1
_geom_torsion_atom_site_label_2
_geom_torsion_atom_site_label_3
_geom_torsion_atom_site_label_4
_geom_torsion
C12 S1 N4 N5 0.5(3)
S1 N4 N5 C11 -0.1(4)
C19 S2 N6 N7 1.3(4)
S2 N6 N7 C18 -0.8(5)
C31 S3 N11 N12 -1.0(4)
S3 N11 N12 C30 1.5(5)
C38 S4 N13 N14 -1.6(4)
S4 N13 N14 C37 1.6(5)
C2 N3 C1 N2 2.4(6)
C2 N3 C1 N1 -178.7(3)
C4 N2 C1 N3 1.1(6)
C4 N2 C1 N1 -177.9(3)
C13 N1 C1 N3 -160.1(3)
C6 N1 C1 N3 45.0(5)
C13 N1 C1 N2 19.0(4)
C6 N1 C1 N2 -135.9(3)
C1 N3 C2 C3 -3.3(5)
N3 C2 C3 C4 1.0(6)
C1 N2 C4 C3 -3.8(5)
C1 N2 C4 C5 175.9(4)
C2 C3 C4 N2 2.8(5)
C2 C3 C4 C5 -176.8(4)
C13 N1 C6 O1 -128.9(4)
C1 N1 C6 O1 25.4(5)
C13 N1 C6 C7 53.0(4)
C1 N1 C6 C7 -152.7(3)
O1 C6 C7 C8 -173.3(4)
N1 C6 C7 C8 4.8(5)
O1 C6 C7 C12 2.7(5)
N1 C6 C7 C12 -179.2(3)
C12 C7 C8 C9 1.5(5)
C6 C7 C8 C9 177.4(3)
C7 C8 C9 C10 -1.3(5)
C8 C9 C10 C11 -0.5(5)
N4 N5 C11 C10 177.8(3)
N4 N5 C11 C12 -0.5(4)
C9 C10 C11 N5 -176.1(3)
C9 C10 C11 C12 2.1(5)
N5 C11 C12 C7 176.5(3)
C10 C11 C12 C7 -1.9(5)
N5 C11 C12 S1 0.9(4)
C10 C11 C12 S1 -177.5(3)
C8 C7 C12 C11 0.1(5)
C6 C7 C12 C11 -176.2(3)
C8 C7 C12 S1 174.4(3)
C6 C7 C12 S1 -1.9(5)
N4 S1 C12 C11 -0.8(2)
N4 S1 C12 C7 -175.6(3)
C6 N1 C13 O2 26.5(4)
C1 N1 C13 O2 -127.9(3)
C6 N1 C13 C14 -150.5(3)
C1 N1 C13 C14 55.2(4)
O2 C13 C14 C15 -145.5(4)
N1 C13 C14 C15 31.4(4)
O2 C13 C14 C19 30.3(5)
N1 C13 C14 C19 -152.8(3)
C19 C14 C15 C16 -0.5(5)
C13 C14 C15 C16 175.4(3)
C14 C15 C16 C17 1.4(6)
C15 C16 C17 C18 -1.4(6)
C16 C17 C18 C19 0.5(6)
C16 C17 C18 N7 179.1(4)
N6 N7 C18 C17 -179.0(4)
N6 N7 C18 C19 -0.4(5)
C15 C14 C19 C18 -0.4(5)
C13 C14 C19 C18 -176.4(3)
C15 C14 C19 S2 -180.0(3)
C13 C14 C19 S2 4.1(5)
C17 C18 C19 C14 0.4(5)
N7 C18 C19 C14 -178.3(3)
C17 C18 C19 S2 -180.0(3)
N7 C18 C19 S2 1.3(4)
N6 S2 C19 C14 178.2(3)
N6 S2 C19 C18 -1.4(3)
C21 N10 C20 N9 -2.1(6)
C21 N10 C20 N8 179.9(3)
C23 N9 C20 N10 -0.2(5)
C23 N9 C20 N8 177.9(3)
C32 N8 C20 N10 157.5(3)
C25 N8 C20 N10 -46.3(4)
C32 N8 C20 N9 -20.8(4)
C25 N8 C20 N9 135.4(3)
C20 N10 C21 C22 2.7(5)
N10 C21 C22 C23 -1.2(6)
C20 N9 C23 C22 2.0(5)
C20 N9 C23 C24 -178.0(3)
C21 C22 C23 N9 -1.3(6)
C21 C22 C23 C24 178.6(4)
C32 N8 C25 O3 138.0(3)
C20 N8 C25 O3 -17.8(5)
C32 N8 C25 C26 -48.1(4)
C20 N8 C25 C26 156.1(3)
O3 C25 C26 C27 162.9(3)
N8 C25 C26 C27 -10.9(5)
O3 C25 C26 C31 -10.2(5)
N8 C25 C26 C31 176.0(3)
C31 C26 C27 C28 -1.8(5)
C25 C26 C27 C28 -174.9(3)
C26 C27 C28 C29 1.9(6)
C27 C28 C29 C30 -1.8(6)
C28 C29 C30 N12 177.7(4)
C28 C29 C30 C31 1.7(6)
N11 N12 C30 C29 -177.7(4)
N11 N12 C30 C31 -1.4(5)
C27 C26 C31 C30 1.7(5)
C25 C26 C31 C30 175.3(3)
C27 C26 C31 S3 -176.8(3)
C25 C26 C31 S3 -3.1(5)
C29 C30 C31 C26 -1.7(5)
N12 C30 C31 C26 -178.2(3)
C29 C30 C31 S3 177.1(3)
N12 C30 C31 S3 0.6(4)
N11 S3 C31 C26 178.8(3)
N11 S3 C31 C30 0.2(3)
C25 N8 C32 O4 -26.9(5)
C20 N8 C32 O4 129.4(3)
C25 N8 C32 C33 149.7(3)
C20 N8 C32 C33 -54.0(4)
O4 C32 C33 C34 142.9(4)
N8 C32 C33 C34 -33.6(4)
O4 C32 C33 C38 -30.7(5)
N8 C32 C33 C38 152.8(3)
C38 C33 C34 C35 0.3(5)
C32 C33 C34 C35 -173.4(3)
C33 C34 C35 C36 -1.3(6)
C34 C35 C36 C37 0.3(6)
N13 N14 C37 C38 -0.7(5)
N13 N14 C37 C36 179.7(4)
C35 C36 C37 N14 -178.7(4)
C35 C36 C37 C38 1.8(6)
N14 C37 C38 C33 177.6(3)
C36 C37 C38 C33 -2.8(5)
N14 C37 C38 S4 -0.5(4)
C36 C37 C38 S4 179.1(3)
C34 C33 C38 C37 1.7(5)
C32 C33 C38 C37 175.8(3)
C34 C33 C38 S4 179.3(3)
C32 C33 C38 S4 -6.7(5)
N13 S4 C38 C37 1.1(3)
N13 S4 C38 C33 -176.7(3)

loop_
_cod_related_entry_id
_cod_related_entry_database
_cod_related_entry_code
1 ChemSpider 24734933
